data_4349623
loop_
_publ_author_name
'Ugale, Bharat'
'Dhankhar, Sandeep Singh'
'Nagaraja, C. M.'

_publ_section_title
;
 Construction of 3D homochiral metal--organic frameworks (MOFs) of Cd(ii):
 selective CO2adsorption and catalytic properties for the Knoevenagel and
 Henry reaction
;
_journal_issue 2
_journal_name_full 'Inorganic Chemistry Frontiers'
_journal_page_first 348
_journal_paper_doi 10.1039/C6QI00506C
_journal_volume 4
_journal_year 2017
_chemical_absolute_configuration S
_chemical_compound_source 'Precursor of the metabolic pathways'
_chemical_formula_moiety 'C46 H44 Cd3 N10 O17'
_chemical_formula_sum 'C46 H44 Cd3 N10 O17'
_chemical_formula_weight 1346.11
_chemical_name_common Cd-glutamate-bpee2
_chemical_name_systematic Compound2
_chemical_properties_physical ', Light-sensitive'
_space_group_crystal_system triclinic
_space_group_IT_number 1
_space_group_name_Hall 'P 1'
_space_group_name_H-M_alt 'P 1'
_atom_sites_solution_hydrogens geom
_audit_block_doi 10.5517/ccdc.csd.cc1mjb7q
_audit_creation_method SHELXL-2014
_audit_update_record
;
2016-09-19 deposited with the CCDC.
2016-12-12 downloaded from the CCDC.
;
_cell_angle_alpha 69.421(3)
_cell_angle_beta 87.400(4)
_cell_angle_gamma 67.391(3)
_cell_formula_units_Z 1
_cell_length_a 9.5471(11)
_cell_length_b 11.7577(12)
_cell_length_c 14.0097(15)
_cell_measurement_reflns_used 12392
_cell_measurement_temperature 298(2)
_cell_measurement_theta_max 28.5
_cell_measurement_theta_min 2.0
_cell_volume 1351.8(3)
_computing_cell_refinement 'APEX2 (Bruker, 2014); SAINT (Bruker, 2014)'
_computing_data_collection 'APEX2 (Bruker, 2014)'
_computing_data_reduction 'SAINT (Bruker, 2014);XPREP(Sheldrick,2014)'
_computing_molecular_graphics 'ortep, pluton'
_computing_structure_refinement 'SHELXL-2014 (Sheldrick, 2014)'
_computing_structure_solution 'SHELXS-2014 (Sheldrick, 2014)'
_diffrn_ambient_temperature 298(2)
_diffrn_measured_fraction_theta_full 1.000
_diffrn_measured_fraction_theta_max 0.984
_diffrn_measurement_device_type 'Bruker D8 Venture PHOTON 100 CMOS'
_diffrn_measurement_method circular
_diffrn_radiation_type MoK\a
_diffrn_radiation_wavelength 0.71073
_diffrn_reflns_av_R_equivalents 0.0343
_diffrn_reflns_av_unetI/netI 0.0575
_diffrn_reflns_Laue_measured_fraction_full 1.000
_diffrn_reflns_Laue_measured_fraction_max 0.984
_diffrn_reflns_limit_h_max 12
_diffrn_reflns_limit_h_min -12
_diffrn_reflns_limit_k_max 15
_diffrn_reflns_limit_k_min -15
_diffrn_reflns_limit_l_max 18
_diffrn_reflns_limit_l_min -18
_diffrn_reflns_number 26032
_diffrn_reflns_point_group_measured_fraction_full 0.966
_diffrn_reflns_point_group_measured_fraction_max 0.907
_diffrn_reflns_theta_full 25.242
_diffrn_reflns_theta_max 28.472
_diffrn_reflns_theta_min 2.013
_diffrn_source 'fine-focus sealed tube'
_exptl_absorpt_coefficient_mu 1.246
_exptl_absorpt_correction_T_max 0.7457
_exptl_absorpt_correction_T_min 0.6811
_exptl_absorpt_correction_type empirical
_exptl_absorpt_process_details SADABS
_exptl_crystal_colour colorless
_exptl_crystal_density_diffrn 1.654
_exptl_crystal_density_meas 1.654
_exptl_crystal_density_method 'not measured'
_exptl_crystal_description block
_exptl_crystal_F_000 670
_exptl_crystal_preparation ', Luminescent'
_exptl_crystal_recrystallization_method 'Re-crystallisation from solvent: Water-Methanol'
_exptl_crystal_size_max 0.280
_exptl_crystal_size_mid 0.240
_exptl_crystal_size_min 0.160
_refine_diff_density_max 1.836
_refine_diff_density_min -0.793
_refine_diff_density_rms 0.134
_refine_ls_abs_structure_details
;
 Flack x determined using 5076 quotients [(I+)-(I-)]/[(I+)+(I-)]
 (Parsons, Flack and Wagner, Acta Cryst. B69 (2013) 249-259).
;
_refine_ls_abs_structure_Flack 0.010(10)
_refine_ls_extinction_method none
_refine_ls_goodness_of_fit_ref 1.027
_refine_ls_hydrogen_treatment constr
_refine_ls_matrix_type full
_refine_ls_number_parameters 635
_refine_ls_number_reflns 12392
_refine_ls_number_restraints 3
_refine_ls_restrained_S_all 1.027
_refine_ls_R_factor_all 0.0437
_refine_ls_R_factor_gt 0.0371
_refine_ls_shift/su_max 0.000
_refine_ls_shift/su_mean 0.000
_refine_ls_structure_factor_coef Fsqd
_refine_ls_weighting_details 'w=1/[\s^2^(Fo^2^)+(0.0468P)^2^+2.6843P] where P=(Fo^2^+2Fc^2^)/3'
_refine_ls_weighting_scheme calc
_refine_ls_wR_factor_gt 0.0898
_refine_ls_wR_factor_ref 0.0916
_reflns_Friedel_coverage 0.843
_reflns_Friedel_fraction_full 0.931
_reflns_Friedel_fraction_max 0.829
_reflns_number_gt 11732
_reflns_number_total 12392
_reflns_threshold_expression 'I > 2\s(I)'
_cod_data_source_file c6qi00506c2.cif
_cod_data_source_block Compound2
_cod_depositor_comments
;
The following automatic conversions were performed:

data item '_exptl_absorpt_correction_type' value 'Empirical' was
changed to 'empirical' in accordance with the
/home/saulius/struct/COD-crude-data/automatic-downloads/DataCite-retrospective/RSC/depositions/lib/dictionaries/cif_core.dic
dictionary named 'cif_core.dic' version 2.4.2 last updated on
2011-04-26.

Automatic conversion script
Id: cif_fix_values 6909 2019-04-08 15:41:33Z antanas 
;
_cod_database_code 4349623
_shelx_space_group_comment
;
The symmetry employed for this shelxl refinement is uniquely defined
by the following loop, which should always be used as a source of
symmetry information in preference to the above space-group names.
They are only intended as comments.
;
_shelx_estimated_absorpt_t_min 0.722
_shelx_estimated_absorpt_t_max 0.826
_shelxl_version_number 2014-3

loop_
_space_group_symop_operation_xyz
'x, y, z'

loop_
_atom_site_label
_atom_site_type_symbol
_atom_site_fract_x
_atom_site_fract_y
_atom_site_fract_z
_atom_site_U_iso_or_equiv
_atom_site_adp_type
_atom_site_occupancy
_atom_site_site_symmetry_order
_atom_site_calc_flag
_atom_site_refinement_flags_posn
_atom_site_refinement_flags_adp
C1 C 0.5052(8) 1.1132(7) 0.0480(5) 0.0144(13) Uani 1 1 d . .
C2 C 0.6557(8) 1.0999(6) 0.0905(5) 0.0147(13) Uani 1 1 d . .
H2A H 0.7307 1.0106 0.1052 0.018 Uiso 1 1 calc R U
H2B H 0.6434 1.1169 0.1540 0.018 Uiso 1 1 calc R U
C3 C 0.7103(7) 1.1975(6) 0.0133(5) 0.0161(13) Uani 1 1 d . .
H3A H 0.6349 1.2863 0.0002 0.019 Uiso 1 1 calc R U
H3B H 0.7173 1.1820 -0.0507 0.019 Uiso 1 1 calc R U
C4 C -0.1339(7) 1.1894(6) 0.0476(5) 0.0125(12) Uani 1 1 d . .
H4 H -0.1306 1.1705 0.1216 0.015 Uiso 1 1 calc R U
C5 C 0.0036(7) 1.0775(6) 0.0308(5) 0.0111(12) Uani 1 1 d . .
C6 C 1.1552(8) 0.5872(7) -0.0369(5) 0.0134(12) Uani 1 1 d . .
C7 C 1.3182(8) 0.5345(7) -0.0618(6) 0.0196(14) Uani 1 1 d . .
H7A H 1.3170 0.5256 -0.1280 0.024 Uiso 1 1 calc R U
H7B H 1.3716 0.4468 -0.0113 0.024 Uiso 1 1 calc R U
C8 C 0.4094(8) 0.6181(7) -0.0650(5) 0.0174(13) Uani 1 1 d . .
H8A H 0.3490 0.7092 -0.1072 0.021 Uiso 1 1 calc R U
H8B H 0.5011 0.5879 -0.0976 0.021 Uiso 1 1 calc R U
C9 C 0.4558(7) 0.6134(6) 0.0414(5) 0.0148(13) Uani 1 1 d . .
H9A H 0.4826 0.5234 0.0911 0.018 Uiso 1 1 calc R U
C10 C 0.5952(7) 0.6460(6) 0.0326(5) 0.0115(12) Uani 1 1 d . .
C11 C 0.4252(10) 0.9641(8) -0.2007(6) 0.0250(18) Uani 1 1 d . .
H26 H 0.5137 0.9614 -0.1730 0.030 Uiso 1 1 calc R U
C12 C 0.1768(9) 0.9841(9) -0.1888(6) 0.0267(16) Uani 1 1 d . .
H22 H 0.0921 0.9926 -0.1521 0.032 Uiso 1 1 calc R U
C13 C 0.1634(11) 0.9852(9) -0.2865(6) 0.0328(19) Uani 1 1 d . .
H23 H 0.0706 0.9965 -0.3150 0.039 Uiso 1 1 calc R U
C14 C 0.4205(10) 0.9604(9) -0.2982(6) 0.0286(19) Uani 1 1 d . .
H25 H 0.5066 0.9518 -0.3335 0.034 Uiso 1 1 calc R U
C15 C 0.2901(11) 0.9693(9) -0.3433(6) 0.0265(19) Uani 1 1 d . .
C16 C 0.2750(12) 0.9582(10) -0.4427(6) 0.034(2) Uani 1 1 d . .
H27 H 0.1811 0.9643 -0.4649 0.041 Uiso 1 1 calc R U
C17 C 0.3856(11) 0.9400(10) -0.5033(7) 0.039(2) Uani 1 1 d . .
H28 H 0.4780 0.9382 -0.4830 0.047 Uiso 1 1 calc R U
C18 C 0.3709(11) 0.9221(9) -0.6029(6) 0.0319(19) Uani 1 1 d . .
C19 C 0.2408(10) 0.9255(9) -0.6452(6) 0.0329(19) Uani 1 1 d . .
H30 H 0.1533 0.9373 -0.6113 0.039 Uiso 1 1 calc R U
C20 C 0.4980(10) 0.9039(9) 0.3419(7) 0.035(2) Uani 1 1 d . .
H32 H 0.5873 0.9023 0.3674 0.042 Uiso 1 1 calc R U
C21 C 0.4908(10) 0.8886(8) 0.2502(6) 0.0274(17) Uani 1 1 d . .
H111 H 0.5775 0.8748 0.2154 0.033 Uiso 1 1 calc R U
C22 C 0.2439(10) 0.9110(9) 0.2609(6) 0.0272(17) Uani 1 1 d . .
H31 H 0.1551 0.9146 0.2330 0.033 Uiso 1 1 calc R U
C23 C 0.8592(12) 0.8285(10) -0.2520(6) 0.037(2) Uani 1 1 d . .
H104 H 0.8819 0.8877 -0.2322 0.045 Uiso 1 1 calc R U
C24 C 0.7795(11) 0.6603(8) -0.2149(6) 0.0260(18) Uani 1 1 d . .
H105 H 0.7437 0.6013 -0.1685 0.031 Uiso 1 1 calc R U
C25 C 0.8724(13) 0.8350(10) -0.3534(6) 0.039(2) Uani 1 1 d . .
H103 H 0.9009 0.8990 -0.4001 0.047 Uiso 1 1 calc R U
C26 C 0.7920(11) 0.6587(9) -0.3136(6) 0.0286(19) Uani 1 1 d . .
H101 H 0.7664 0.5997 -0.3316 0.034 Uiso 1 1 calc R U
C27 C 0.8428(10) 0.7458(8) -0.3842(5) 0.0217(17) Uani 1 1 d . .
C28 C 0.8670(11) 0.7446(9) -0.4899(5) 0.0284(18) Uani 1 1 d . .
H38 H 0.8968 0.8087 -0.5353 0.034 Uiso 1 1 calc R U
C29 C 0.8491(10) 0.6591(8) 0.4770(6) 0.0235(16) Uani 1 1 d . .
H37 H 0.8217 0.5938 0.5230 0.028 Uiso 1 1 calc R U
C30 C 0.8696(10) 0.6595(8) 0.3712(6) 0.0237(17) Uani 1 1 d . .
C31 C 0.9421(10) 0.7297(8) 0.3005(6) 0.0254(17) Uani 1 1 d . .
H39 H 0.9862 0.7779 0.3193 0.030 Uiso 1 1 calc R U
C32 C 0.8092(10) 0.5874(7) 0.3380(5) 0.0231(16) Uani 1 1 d . .
H35 H 0.7637 0.5360 0.3834 0.028 Uiso 1 1 calc R U
C33 C 0.8166(9) 0.5917(8) 0.2383(5) 0.0209(15) Uani 1 1 d . .
H34 H 0.7719 0.5454 0.2175 0.025 Uiso 1 1 calc R U
C34 C 0.9482(9) 0.7274(8) 0.2026(5) 0.0218(15) Uani 1 1 d . .
H40 H 0.9978 0.7743 0.1568 0.026 Uiso 1 1 calc R U
C35 C 0.3037(11) 1.3166(9) -0.2039(6) 0.0304(18) Uani 1 1 d . .
H15 H 0.3828 1.3138 -0.1657 0.036 Uiso 1 1 calc R U
C36 C 0.0655(11) 1.3233(11) -0.2177(7) 0.041(2) Uani 1 1 d . .
H9 H -0.0248 1.3257 -0.1888 0.049 Uiso 1 1 calc R U
C37 C 0.0758(12) 1.3240(11) -0.3157(7) 0.041(2) Uani 1 1 d . .
H10 H -0.0054 1.3250 -0.3507 0.050 Uiso 1 1 calc R U
C38 C 0.3255(12) 1.3175(10) -0.3029(6) 0.039(2) Uani 1 1 d . .
H14 H 0.4178 1.3145 -0.3288 0.047 Uiso 1 1 calc R U
C39 C 0.2093(10) 1.3230(8) -0.3636(6) 0.0272(17) Uani 1 1 d . .
C40 C 0.2273(10) 1.3215(9) -0.4668(6) 0.0295(17) Uani 1 1 d . .
H12 H 0.3092 1.3371 -0.4986 0.035 Uiso 1 1 calc R U
C41 C 0.1334(11) 1.2991(9) -0.5185(6) 0.0289(19) Uani 1 1 d . .
H13 H 0.0516 1.2857 -0.4850 0.035 Uiso 1 1 calc R U
C42 C 0.1420(11) 1.2927(8) -0.6207(6) 0.0244(18) Uani 1 1 d . .
C43 C 0.0307(11) 1.2701(9) -0.6606(6) 0.0298(19) Uani 1 1 d . .
H19 H -0.0473 1.2572 -0.6219 0.036 Uiso 1 1 calc R U
C44 C 0.2583(11) 1.3070(11) -0.6811(6) 0.034(2) Uani 1 1 d . .
H17 H 0.3379 1.3201 -0.6569 0.041 Uiso 1 1 calc R U
C45 C 0.0351(11) 1.2668(9) 0.2415(6) 0.0275(19) Uani 1 1 d . .
H16 H -0.0430 1.2534 0.2158 0.033 Uiso 1 1 calc R U
C46 C 0.2532(11) 1.3014(10) 0.2217(6) 0.031(2) Uani 1 1 d . .
H20 H 0.3307 1.3120 0.1814 0.037 Uiso 1 1 calc R U
N1 N 0.3641(8) 0.8924(7) 0.2074(5) 0.0196(15) Uani 1 1 d . .
N2 N 0.3045(8) 0.9715(7) -0.1443(5) 0.0167(14) Uani 1 1 d . .
N3 N 0.8856(8) 0.6602(7) 0.1701(5) 0.0202(15) Uani 1 1 d . .
N4 N 0.8149(9) 0.7398(7) -0.1820(5) 0.0162(14) Uani 1 1 d . .
N5 N 0.1426(9) 1.2814(7) 0.1829(5) 0.0192(16) Uani 1 1 d . .
N6 N 0.1772(9) 1.3193(7) -0.1610(5) 0.0242(15) Uani 1 1 d . .
N7 N 0.3332(7) 0.7063(6) 0.0787(4) 0.0147(11) Uani 1 1 d . .
H7C H 0.3391 0.6707 0.1467 0.018 Uiso 1 1 calc R U
H7D H 0.2433 0.7169 0.0535 0.018 Uiso 1 1 calc R U
N8 N -0.1168(7) 1.3157(5) -0.0005(5) 0.0153(11) Uani 1 1 d . .
H8C H -0.1721 1.3714 0.0295 0.018 Uiso 1 1 calc R U
H8D H -0.1533 1.3506 -0.0663 0.018 Uiso 1 1 calc R U
N9S N 0.704(2) 0.3651(17) 0.7248(13) 0.109(5) Uiso 1 1 d . .
N10S N 0.7590(13) 0.1318(11) 0.3374(9) 0.067(3) Uiso 1 1 d . .
O1 O 0.5037(5) 1.0287(5) 0.0119(4) 0.0162(10) Uani 1 1 d . .
O2 O 0.3904(5) 1.2127(5) 0.0478(4) 0.0174(10) Uani 1 1 d . .
O1W O 0.7765(6) 0.9250(5) -0.0549(4) 0.0185(10) Uani 1 1 d . .
O3 O 0.1309(5) 1.0893(5) 0.0298(4) 0.0140(10) Uani 1 1 d . .
O2W O 0.549(4) 0.391(3) 0.484(2) 0.292(15) Uiso 1 1 d . .
O4 O -0.0081(6) 0.9792(5) 0.0253(4) 0.0198(11) Uani 1 1 d . .
O3W O 0.5053(10) 0.4951(8) 0.2826(6) 0.057(2) Uiso 1 1 d . .
O5 O 0.0800(6) 1.5137(5) -0.0207(4) 0.0170(10) Uani 1 1 d . .
O4W O 0.686(2) 0.4346(17) 0.6177(13) 0.147(6) Uiso 1 1 d . .
O6 O 0.5843(6) 0.7604(5) 0.0241(4) 0.0152(9) Uani 1 1 d . .
O5W O 0.6813(9) 0.4153(8) 0.7891(6) 0.0565(19) Uiso 1 1 d . .
O7 O 0.7219(5) 0.5591(5) 0.0295(4) 0.0147(9) Uani 1 1 d . .
O6W O 0.740(3) 0.219(2) 0.7514(16) 0.186(8) Uiso 1 1 d . .
O8 O 1.0943(6) 0.7014(5) -0.0344(4) 0.0176(10) Uani 1 1 d . .
O7W O 0.6934(11) 0.2440(9) 0.2697(7) 0.067(2) Uiso 1 1 d . .
O8W O 0.8566(11) 0.0403(10) 0.3222(7) 0.070(2) Uiso 1 1 d . .
O9W O 0.694(2) 0.111(2) 0.4261(16) 0.180(8) Uiso 1 1 d . .
Cd1 Cd 0.34436(4) 0.91340(4) 0.03352(3) 0.01101(10) Uani 1 1 d . .
Cd2 Cd 0.13653(4) 1.29376(4) 0.01077(3) 0.01071(11) Uani 1 1 d . .
Cd3 Cd 0.85466(5) 0.69813(4) -0.00538(3) 0.01136(10) Uani 1 1 d . .

loop_
_atom_site_aniso_label
_atom_site_aniso_U_11
_atom_site_aniso_U_22
_atom_site_aniso_U_33
_atom_site_aniso_U_23
_atom_site_aniso_U_13
_atom_site_aniso_U_12
C1 0.014(3) 0.016(3) 0.013(3) -0.004(3) 0.002(2) -0.008(3)
C2 0.013(3) 0.013(3) 0.021(3) -0.009(3) 0.004(3) -0.006(3)
C3 0.011(3) 0.015(3) 0.021(3) -0.009(3) 0.001(2) -0.003(2)
C4 0.009(3) 0.012(3) 0.018(3) -0.011(2) 0.002(2) -0.002(2)
C5 0.010(3) 0.011(3) 0.012(3) -0.005(2) 0.001(2) -0.003(2)
C6 0.012(3) 0.016(3) 0.016(3) -0.010(3) 0.003(2) -0.006(2)
C7 0.017(3) 0.019(3) 0.032(4) -0.018(3) 0.007(3) -0.008(3)
C8 0.014(3) 0.020(3) 0.026(4) -0.017(3) 0.009(3) -0.009(3)
C9 0.015(3) 0.010(3) 0.022(3) -0.007(3) 0.004(3) -0.006(3)
C10 0.009(3) 0.015(3) 0.012(3) -0.007(2) 0.002(2) -0.004(2)
C11 0.027(4) 0.027(4) 0.018(4) -0.006(3) 0.001(3) -0.009(3)
C12 0.025(4) 0.040(5) 0.019(4) -0.014(3) 0.004(3) -0.015(4)
C13 0.042(5) 0.045(5) 0.020(4) -0.016(4) 0.003(3) -0.022(4)
C14 0.026(4) 0.033(4) 0.023(4) -0.012(3) 0.009(3) -0.007(4)
C15 0.043(5) 0.024(4) 0.013(4) -0.010(3) -0.001(3) -0.010(4)
C16 0.041(5) 0.049(6) 0.025(4) -0.025(4) 0.009(4) -0.020(5)
C17 0.041(5) 0.047(5) 0.030(5) -0.025(4) -0.002(4) -0.008(4)
C18 0.037(5) 0.033(5) 0.016(4) -0.011(4) -0.002(3) -0.001(4)
C19 0.030(4) 0.046(5) 0.019(4) -0.018(4) 0.004(3) -0.005(4)
C20 0.030(5) 0.043(5) 0.027(4) -0.015(4) -0.007(3) -0.005(4)
C21 0.026(4) 0.031(4) 0.020(4) -0.010(3) -0.004(3) -0.005(3)
C22 0.027(4) 0.038(4) 0.018(4) -0.013(3) 0.005(3) -0.012(4)
C23 0.068(7) 0.044(5) 0.017(4) -0.013(4) 0.007(4) -0.040(5)
C24 0.040(5) 0.027(4) 0.017(4) -0.008(3) 0.007(3) -0.019(4)
C25 0.070(7) 0.049(5) 0.025(4) -0.021(4) 0.021(4) -0.046(5)
C26 0.050(6) 0.033(4) 0.020(4) -0.019(3) 0.010(4) -0.026(4)
C27 0.031(4) 0.031(4) 0.010(3) -0.009(3) 0.006(3) -0.018(4)
C28 0.045(5) 0.038(5) 0.007(3) -0.006(3) 0.004(3) -0.023(4)
C29 0.034(4) 0.024(4) 0.014(3) -0.006(3) 0.007(3) -0.014(3)
C30 0.029(4) 0.026(4) 0.015(4) -0.009(3) 0.000(3) -0.008(3)
C31 0.038(5) 0.028(4) 0.017(3) -0.009(3) 0.002(3) -0.019(4)
C32 0.040(5) 0.022(4) 0.012(3) -0.008(3) 0.006(3) -0.017(3)
C33 0.028(4) 0.025(4) 0.015(3) -0.009(3) 0.002(3) -0.013(3)
C34 0.029(4) 0.027(4) 0.016(3) -0.011(3) 0.007(3) -0.015(3)
C35 0.047(5) 0.040(5) 0.020(4) -0.016(3) 0.006(3) -0.029(4)
C36 0.032(5) 0.067(7) 0.024(4) -0.025(5) 0.001(4) -0.010(5)
C37 0.037(5) 0.067(7) 0.018(4) -0.021(4) 0.007(4) -0.014(5)
C38 0.057(6) 0.059(6) 0.025(4) -0.025(4) 0.017(4) -0.038(5)
C39 0.039(5) 0.022(4) 0.019(4) -0.007(3) 0.000(3) -0.011(4)
C40 0.039(5) 0.037(4) 0.020(4) -0.015(3) 0.007(3) -0.018(4)
C41 0.038(5) 0.035(4) 0.010(3) -0.007(3) 0.010(3) -0.013(4)
C42 0.038(5) 0.025(4) 0.011(3) -0.007(3) 0.004(3) -0.012(4)
C43 0.033(5) 0.044(5) 0.021(4) -0.017(4) 0.014(3) -0.021(4)
C44 0.038(5) 0.068(7) 0.018(4) -0.027(4) 0.009(3) -0.033(5)
C45 0.034(5) 0.043(5) 0.025(4) -0.024(4) 0.013(4) -0.026(4)
C46 0.036(5) 0.056(6) 0.018(4) -0.023(4) 0.011(3) -0.029(5)
N1 0.023(4) 0.023(3) 0.013(3) -0.009(3) 0.000(3) -0.007(3)
N2 0.017(3) 0.018(3) 0.014(3) -0.009(3) 0.004(2) -0.003(3)
N3 0.021(3) 0.024(3) 0.013(3) -0.005(3) -0.001(3) -0.008(3)
N4 0.019(3) 0.022(3) 0.011(3) -0.008(2) 0.003(3) -0.010(3)
N5 0.024(4) 0.024(4) 0.014(3) -0.010(3) 0.003(3) -0.012(3)
N6 0.034(4) 0.021(3) 0.018(3) -0.012(3) 0.002(3) -0.008(3)
N7 0.012(3) 0.022(3) 0.016(3) -0.011(2) 0.004(2) -0.008(3)
N8 0.014(3) 0.010(2) 0.022(3) -0.008(2) 0.000(2) -0.002(2)
O1 0.016(2) 0.015(2) 0.025(3) -0.013(2) 0.005(2) -0.009(2)
O2 0.010(2) 0.019(2) 0.026(3) -0.013(2) 0.0016(19) -0.0040(19)
O1W 0.019(3) 0.016(2) 0.023(2) -0.010(2) 0.003(2) -0.007(2)
O3 0.009(2) 0.013(2) 0.025(3) -0.012(2) 0.0036(19) -0.0051(19)
O4 0.018(2) 0.014(2) 0.033(3) -0.014(2) 0.005(2) -0.007(2)
O5 0.014(2) 0.013(2) 0.026(3) -0.008(2) 0.003(2) -0.007(2)
O6 0.014(2) 0.012(2) 0.023(2) -0.0111(19) 0.0034(19) -0.0041(19)
O7 0.012(2) 0.014(2) 0.020(2) -0.0099(19) 0.0029(18) -0.0038(18)
O8 0.014(3) 0.016(2) 0.029(3) -0.014(2) 0.007(2) -0.008(2)
Cd1 0.0111(2) 0.0110(2) 0.0114(2) -0.00685(17) 0.00176(16) -0.00237(17)
Cd2 0.0121(3) 0.0116(2) 0.0116(2) -0.00686(16) 0.00229(19) -0.0056(2)
Cd3 0.0107(2) 0.0143(2) 0.0117(2) -0.00751(17) 0.00235(16) -0.00526(17)

loop_
_atom_type_symbol
_atom_type_description
_atom_type_scat_dispersion_real
_atom_type_scat_dispersion_imag
_atom_type_scat_source
C C 0.0033 0.0016 'International Tables Vol C Tables 4.2.6.8 and 6.1.1.4'
H H 0.0000 0.0000 'International Tables Vol C Tables 4.2.6.8 and 6.1.1.4'
N N 0.0061 0.0033 'International Tables Vol C Tables 4.2.6.8 and 6.1.1.4'
O O 0.0106 0.0060 'International Tables Vol C Tables 4.2.6.8 and 6.1.1.4'
Cd Cd -0.8075 1.2024 'International Tables Vol C Tables 4.2.6.8 and 6.1.1.4'

loop_
_geom_angle_atom_site_label_1
_geom_angle_atom_site_label_2
_geom_angle_atom_site_label_3
_geom_angle
_geom_angle_site_symmetry_1
_geom_angle_site_symmetry_3
O2 C1 O1 125.1(6) . .
O2 C1 C2 115.9(6) . .
O1 C1 C2 119.0(6) . .
C1 C2 C3 109.6(6) . .
C2 C3 C4 114.0(6) . 1_655
N8 C4 C5 109.8(5) . .
N8 C4 C3 112.1(5) . 1_455
C5 C4 C3 113.9(5) . 1_455
O4 C5 O3 122.5(6) . .
O4 C5 C4 121.6(6) . .
O3 C5 C4 115.8(5) . .
O8 C6 O5 120.8(6) . 1_645
O8 C6 C7 120.7(6) . .
O5 C6 C7 118.5(6) 1_645 .
O8 C6 Cd3 57.1(3) . .
O5 C6 Cd3 63.8(3) 1_645 .
C7 C6 Cd3 175.7(5) . .
C6 C7 C8 116.0(6) . 1_655
C7 C8 C9 114.6(6) 1_455 .
N7 C9 C10 109.7(5) . .
N7 C9 C8 113.2(5) . .
C10 C9 C8 107.7(5) . .
O7 C10 O6 120.5(6) . .
O7 C10 C9 118.5(6) . .
O6 C10 C9 120.8(6) . .
O7 C10 Cd3 57.8(3) . .
O6 C10 Cd3 62.9(3) . .
C9 C10 Cd3 172.9(4) . .
N2 C11 C14 122.0(8) . .
N2 C12 C13 123.3(8) . .
C12 C13 C15 119.9(8) . .
C15 C14 C11 120.8(8) . .
C14 C15 C13 116.5(7) . .
C14 C15 C16 125.4(8) . .
C13 C15 C16 118.0(8) . .
C17 C16 C15 124.6(9) . .
C16 C17 C18 124.1(9) . .
C19 C18 C20 117.5(8) . 1_554
C19 C18 C17 125.2(8) . .
C20 C18 C17 117.2(8) 1_554 .
C18 C19 C22 118.4(8) . 1_554
C21 C20 C18 119.8(9) . 1_556
N1 C21 C20 123.4(8) . .
N1 C22 C19 125.0(8) . 1_556
N4 C23 C25 122.4(8) . .
N4 C24 C26 124.7(8) . .
C27 C25 C23 119.9(7) . .
C27 C26 C24 118.9(7) . .
C26 C27 C25 117.4(7) . .
C26 C27 C28 121.7(7) . .
C25 C27 C28 120.8(7) . .
C29 C28 C27 124.4(7) 1_554 .
C28 C29 C30 124.5(7) 1_556 .
C31 C30 C32 116.8(7) . .
C31 C30 C29 124.9(8) . .
C32 C30 C29 118.3(7) . .
C34 C31 C30 119.7(8) . .
C33 C32 C30 120.4(7) . .
N3 C33 C32 122.7(7) . .
N3 C34 C31 123.2(7) . .
N6 C35 C38 123.8(8) . .
N6 C36 C37 124.0(10) . .
C36 C37 C39 120.2(10) . .
C35 C38 C39 120.2(8) . .
C38 C39 C37 115.1(7) . .
C38 C39 C40 122.4(8) . .
C37 C39 C40 122.4(8) . .
C41 C40 C39 123.9(8) . .
C40 C41 C42 128.6(8) . .
C43 C42 C44 117.3(7) . .
C43 C42 C41 119.0(8) . .
C44 C42 C41 123.7(8) . .
C42 C43 C45 119.8(8) . 1_554
C46 C44 C42 118.6(8) 1_554 .
N5 C45 C43 123.9(8) . 1_556
N5 C46 C44 123.6(8) . 1_556
C22 N1 C21 115.8(7) . .
C22 N1 Cd1 122.2(6) . .
C21 N1 Cd1 120.6(5) . .
C12 N2 C11 117.3(7) . .
C12 N2 Cd1 121.9(5) . .
C11 N2 Cd1 119.2(6) . .
C33 N3 C34 117.2(7) . .
C33 N3 Cd3 121.1(6) . .
C34 N3 Cd3 120.5(5) . .
C24 N4 C23 116.4(7) . .
C24 N4 Cd3 122.0(5) . .
C23 N4 Cd3 120.1(6) . .
C45 N5 C46 116.8(7) . .
C45 N5 Cd2 123.2(6) . .
C46 N5 Cd2 119.7(5) . .
C35 N6 C36 116.8(7) . .
C35 N6 Cd2 126.9(6) . .
C36 N6 Cd2 116.0(6) . .
C9 N7 Cd1 113.8(4) . .
C4 N8 Cd2 113.0(4) . .
O5W N9S O4W 125.1(16) . .
O5W N9S O6W 122.4(16) . .
O4W N9S O6W 112.2(15) . .
O8W N10S O7W 124.0(12) . .
O8W N10S O9W 119.7(14) . .
O7W N10S O9W 115.2(14) . .
C1 O1 Cd1 131.6(4) . .
C1 O2 Cd2 137.8(4) . .
C5 O3 Cd1 117.8(4) . .
C5 O3 Cd2 119.9(4) . .
Cd1 O3 Cd2 122.1(2) . .
C6 O5 Cd2 136.2(5) 1_465 .
C6 O5 Cd3 88.5(4) 1_465 1_465
Cd2 O5 Cd3 134.5(2) . 1_465
C10 O6 Cd1 117.8(4) . .
C10 O6 Cd3 89.7(4) . .
Cd1 O6 Cd3 152.4(2) . .
C10 O7 Cd3 95.2(4) . .
C6 O8 Cd3 95.9(4) . .
O3 Cd1 N7 119.25(19) . .
O3 Cd1 O6 169.48(15) . .
N7 Cd1 O6 71.18(19) . .
O3 Cd1 O1 93.82(17) . .
N7 Cd1 O1 145.8(2) . .
O6 Cd1 O1 76.12(16) . .
O3 Cd1 N2 91.2(2) . .
N7 Cd1 N2 96.2(2) . .
O6 Cd1 N2 86.0(2) . .
O1 Cd1 N2 91.3(2) . .
O3 Cd1 N1 80.7(2) . .
N7 Cd1 N1 92.0(2) . .
O6 Cd1 N1 101.1(2) . .
O1 Cd1 N1 84.6(2) . .
N2 Cd1 N1 170.6(2) . .
O2 Cd2 O5 99.27(18) . .
O2 Cd2 N8 163.63(18) . .
O5 Cd2 N8 95.83(18) . .
O2 Cd2 O3 94.59(17) . .
O5 Cd2 O3 166.08(18) . .
N8 Cd2 O3 70.55(17) . .
O2 Cd2 N6 88.4(2) . .
O5 Cd2 N6 92.5(2) . .
N8 Cd2 N6 97.3(2) . .
O3 Cd2 N6 86.6(2) . .
O2 Cd2 N5 81.3(2) . .
O5 Cd2 N5 81.9(2) . .
N8 Cd2 N5 94.7(2) . .
O3 Cd2 N5 101.6(2) . .
N6 Cd2 N5 167.2(2) . .
O1W Cd3 O8 83.96(17) . .
O1W Cd3 O7 133.03(17) . .
O8 Cd3 O7 142.38(16) . .
O1W Cd3 N3 93.8(2) . .
O8 Cd3 N3 94.0(2) . .
O7 Cd3 N3 90.4(2) . .
O1W Cd3 N4 85.5(2) . .
O8 Cd3 N4 87.6(2) . .
O7 Cd3 N4 88.8(2) . .
N3 Cd3 N4 178.1(3) . .
O1W Cd3 O6 79.77(16) . .
O8 Cd3 O6 163.13(15) . .
O7 Cd3 O6 54.42(15) . .
N3 Cd3 O6 82.7(2) . .
N4 Cd3 O6 95.5(2) . .
O1W Cd3 O5 136.52(17) . 1_645
O8 Cd3 O5 54.77(16) . 1_645
O7 Cd3 O5 87.73(16) . 1_645
N3 Cd3 O5 101.4(2) . 1_645
N4 Cd3 O5 80.3(2) . 1_645
O6 Cd3 O5 142.11(16) . 1_645
O1W Cd3 C6 109.92(19) . .
O8 Cd3 C6 27.03(18) . .
O7 Cd3 C6 115.47(18) . .
N3 Cd3 C6 99.3(2) . .
N4 Cd3 C6 82.6(2) . .
O6 Cd3 C6 169.84(17) . .
O5 Cd3 C6 27.75(18) 1_645 .
O1W Cd3 C10 106.47(18) . .
O8 Cd3 C10 169.42(17) . .
O7 Cd3 C10 27.04(17) . .
N3 Cd3 C10 87.1(2) . .
N4 Cd3 C10 91.4(2) . .
O6 Cd3 C10 27.42(17) . .
O5 Cd3 C10 114.69(17) 1_645 .
C6 Cd3 C10 142.44(19) . .

loop_
_geom_bond_atom_site_label_1
_geom_bond_atom_site_label_2
_geom_bond_distance
_geom_bond_site_symmetry_2
C1 O2 1.258(8) .
C1 O1 1.268(8) .
C1 C2 1.511(9) .
C2 C3 1.515(9) .
C3 C4 1.541(9) 1_655
C4 N8 1.470(8) .
C4 C5 1.540(9) .
C4 C3 1.541(9) 1_455
C5 O4 1.232(8) .
C5 O3 1.274(8) .
C6 O8 1.255(8) .
C6 O5 1.279(8) 1_645
C6 C7 1.512(9) .
C6 Cd3 2.747(7) .
C7 C8 1.532(9) 1_655
C8 C7 1.532(9) 1_455
C8 C9 1.551(9) .
C9 N7 1.483(8) .
C9 C10 1.509(9) .
C10 O7 1.259(8) .
C10 O6 1.271(8) .
C10 Cd3 2.759(6) .
C11 N2 1.360(11) .
C11 C14 1.384(12) .
C12 N2 1.328(11) .
C12 C13 1.376(10) .
C13 C15 1.406(13) .
C14 C15 1.373(13) .
C15 C16 1.462(11) .
C16 C17 1.324(12) .
C17 C18 1.502(12) .
C18 C19 1.381(13) .
C18 C20 1.396(13) 1_554
C19 C22 1.382(11) 1_554
C20 C21 1.366(12) .
C20 C18 1.396(13) 1_556
C21 N1 1.352(11) .
C22 N1 1.331(10) .
C22 C19 1.382(11) 1_556
C23 N4 1.346(11) .
C23 C25 1.397(11) .
C24 N4 1.327(11) .
C24 C26 1.388(11) .
C25 C27 1.386(12) .
C26 C27 1.374(11) .
C27 C28 1.493(10) .
C28 C29 1.312(11) 1_554
C29 C28 1.312(11) 1_556
C29 C30 1.485(11) .
C30 C31 1.394(11) .
C30 C32 1.395(11) .
C31 C34 1.379(10) .
C32 C33 1.379(10) .
C33 N3 1.343(10) .
C34 N3 1.353(11) .
C35 N6 1.318(11) .
C35 C38 1.390(11) .
C36 N6 1.335(12) .
C36 C37 1.369(12) .
C37 C39 1.411(13) .
C38 C39 1.396(12) .
C39 C40 1.454(10) .
C40 C41 1.332(12) .
C41 C42 1.456(10) .
C42 C43 1.373(13) .
C42 C44 1.392(12) .
C43 C45 1.385(11) 1_554
C44 C46 1.390(10) 1_554
C45 N5 1.311(11) .
C45 C43 1.385(11) 1_556
C46 N5 1.341(11) .
C46 C44 1.390(10) 1_556
N1 Cd1 2.370(7) .
N2 Cd1 2.346(7) .
N3 Cd3 2.350(7) .
N4 Cd3 2.366(7) .
N5 Cd2 2.366(7) .
N6 Cd2 2.351(7) .
N7 Cd1 2.334(6) .
N8 Cd2 2.338(6) .
N9S O5W 1.211(17) .
N9S O4W 1.41(2) .
N9S O6W 1.53(2) .
N10S O8W 1.202(14) .
N10S O7W 1.254(13) .
N10S O9W 1.35(2) .
O1 Cd1 2.345(5) .
O2 Cd2 2.246(5) .
O1W Cd3 2.318(5) .
O3 Cd1 2.264(5) .
O3 Cd2 2.346(5) .
O5 C6 1.279(8) 1_465
O5 Cd2 2.307(5) .
O5 Cd3 2.464(5) 1_465
O6 Cd1 2.339(5) .
O6 Cd3 2.456(5) .
O7 Cd3 2.344(5) .
O8 Cd3 2.318(5) .
Cd3 O5 2.464(5) 1_645

loop_
_geom_torsion_atom_site_label_1
_geom_torsion_atom_site_label_2
_geom_torsion_atom_site_label_3
_geom_torsion_atom_site_label_4
_geom_torsion
_geom_torsion_site_symmetry_1
_geom_torsion_site_symmetry_4
O2 C1 C2 C3 -75.2(7) . .
O1 C1 C2 C3 102.0(7) . .
C1 C2 C3 C4 -178.2(5) . 1_655
N8 C4 C5 O4 -150.4(6) . .
C3 C4 C5 O4 -23.8(9) 1_455 .
N8 C4 C5 O3 34.0(8) . .
C3 C4 C5 O3 160.7(6) 1_455 .
O8 C6 C7 C8 10.1(10) . 1_655
O5 C6 C7 C8 -171.4(6) 1_645 1_655
C7 C8 C9 N7 -83.0(7) 1_455 .
C7 C8 C9 C10 155.5(6) 1_455 .
N7 C9 C10 O7 161.0(6) . .
C8 C9 C10 O7 -75.4(7) . .
N7 C9 C10 O6 -22.0(8) . .
C8 C9 C10 O6 101.6(7) . .
N2 C12 C13 C15 1.6(14) . .
N2 C11 C14 C15 2.5(13) . .
C11 C14 C15 C13 1.5(13) . .
C11 C14 C15 C16 -175.9(9) . .
C12 C13 C15 C14 -3.4(13) . .
C12 C13 C15 C16 174.2(8) . .
C14 C15 C16 C17 -1.1(16) . .
C13 C15 C16 C17 -178.5(10) . .
C15 C16 C17 C18 176.9(8) . .
C16 C17 C18 C19 1.8(16) . .
C16 C17 C18 C20 180.0(10) . 1_554
C20 C18 C19 C22 -0.1(14) 1_554 1_554
C17 C18 C19 C22 178.2(9) . 1_554
C18 C20 C21 N1 1.3(14) 1_556 .
N4 C23 C25 C27 -1.6(17) . .
N4 C24 C26 C27 -0.8(15) . .
C24 C26 C27 C25 -2.8(14) . .
C24 C26 C27 C28 176.6(9) . .
C23 C25 C27 C26 3.9(15) . .
C23 C25 C27 C28 -175.6(9) . .
C26 C27 C28 C29 -3.1(14) . 1_554
C25 C27 C28 C29 176.4(9) . 1_554
C28 C29 C30 C31 15.0(14) 1_556 .
C28 C29 C30 C32 -163.3(8) 1_556 .
C32 C30 C31 C34 1.3(13) . .
C29 C30 C31 C34 -177.0(8) . .
C31 C30 C32 C33 -2.7(12) . .
C29 C30 C32 C33 175.7(8) . .
C30 C32 C33 N3 2.5(13) . .
C30 C31 C34 N3 0.5(13) . .
N6 C36 C37 C39 -1.3(17) . .
N6 C35 C38 C39 0.7(15) . .
C35 C38 C39 C37 -1.5(13) . .
C35 C38 C39 C40 -178.7(8) . .
C36 C37 C39 C38 1.8(14) . .
C36 C37 C39 C40 179.0(9) . .
C38 C39 C40 C41 165.5(9) . .
C37 C39 C40 C41 -11.5(14) . .
C39 C40 C41 C42 -178.7(8) . .
C40 C41 C42 C43 -179.0(9) . .
C40 C41 C42 C44 1.6(16) . .
C44 C42 C43 C45 -2.0(14) . 1_554
C41 C42 C43 C45 178.5(9) . 1_554
C43 C42 C44 C46 1.7(15) . 1_554
C41 C42 C44 C46 -178.9(9) . 1_554
C19 C22 N1 C21 -0.3(13) 1_556 .
C19 C22 N1 Cd1 -166.9(7) 1_556 .
C20 C21 N1 C22 -0.7(13) . .
C20 C21 N1 Cd1 166.1(7) . .
C13 C12 N2 C11 2.3(13) . .
C13 C12 N2 Cd1 -163.2(7) . .
C14 C11 N2 C12 -4.4(12) . .
C14 C11 N2 Cd1 161.6(7) . .
C32 C33 N3 C34 -0.6(12) . .
C32 C33 N3 Cd3 -168.1(6) . .
C31 C34 N3 C33 -0.9(12) . .
C31 C34 N3 Cd3 166.7(6) . .
C26 C24 N4 C23 3.2(14) . .
C26 C24 N4 Cd3 -163.0(7) . .
C25 C23 N4 C24 -1.9(15) . .
C25 C23 N4 Cd3 164.5(8) . .
C43 C45 N5 C46 -0.4(14) 1_556 .
C43 C45 N5 Cd2 -174.5(7) 1_556 .
C44 C46 N5 C45 0.0(15) 1_556 .
C44 C46 N5 Cd2 174.4(8) 1_556 .
C38 C35 N6 C36 -0.1(14) . .
C38 C35 N6 Cd2 172.5(7) . .
C37 C36 N6 C35 0.4(15) . .
C37 C36 N6 Cd2 -173.0(9) . .
C10 C9 N7 Cd1 28.6(6) . .
C8 C9 N7 Cd1 -91.7(5) . .
C5 C4 N8 Cd2 -35.8(6) . .
C3 C4 N8 Cd2 -163.4(4) 1_455 .
O2 C1 O1 Cd1 -48.3(9) . .
C2 C1 O1 Cd1 134.8(5) . .
O1 C1 O2 Cd2 8.4(11) . .
C2 C1 O2 Cd2 -174.5(4) . .
O4 C5 O3 Cd1 -6.1(8) . .
C4 C5 O3 Cd1 169.5(4) . .
O4 C5 O3 Cd2 169.0(5) . .
C4 C5 O3 Cd2 -15.5(7) . .
O7 C10 O6 Cd1 -179.0(4) . .
C9 C10 O6 Cd1 4.0(8) . .
Cd3 C10 O6 Cd1 177.0(4) . .
O7 C10 O6 Cd3 3.9(6) . .
C9 C10 O6 Cd3 -173.0(5) . .
O6 C10 O7 Cd3 -4.1(6) . .
C9 C10 O7 Cd3 172.9(5) . .
O5 C6 O8 Cd3 -2.7(7) 1_645 .
C7 C6 O8 Cd3 175.7(6) . .
